data_1545777
loop_
_publ_author_name
'Mehlhorn, Von B'
'Hoppe, R'

_publ_section_title
;
 Neue Hexafluorozirkonate(IV): BaZrF6, PbZrF6, EuZrF6, SrZrF6
;
_journal_name_full 'Zeitschrift fur anorganische und allgemeine Chemie'
_journal_page_first 180
_journal_page_last 188
_journal_paper_doi 10.1002/zaac.19764250213
_journal_volume 425
_journal_year 1976
_chemical_formula_sum 'Ba F6 Zr'
_chemical_formula_weight 342.54
_space_group_IT_number 67
_symmetry_cell_setting orthorhombic
_symmetry_Int_Tables_number 67
_symmetry_space_group_name_Hall '-C 2a 2'
_symmetry_space_group_name_H-M 'C m m a'
_cell_angle_alpha 90.
_cell_angle_beta 90.
_cell_angle_gamma 90.
_cell_formula_units_Z 4
_cell_length_a 7.681
_cell_length_b 11.357
_cell_length_c 5.511
_cell_volume 480.742
_diffrn_ambient_temperature 293
_diffrn_radiation_probe x-ray
_diffrn_radiation_type MoK\a
_diffrn_radiation_wavelength 0.71073
_exptl_absorpt_coefficient_mu 10.342
_exptl_crystal_density_diffrn 4.73
_exptl_crystal_density_meas 4.71
_exptl_crystal_F_000 300
_refine_ls_number_reflns 294
_refine_ls_R_factor_gt 0.0913
_refine_ls_wR_factor_ref 0.0947
_cod_data_source_file Z-Anorg-Allg-Chem-1976-425-180-188.cif
_cod_data_source_block BaZrF6
_cod_original_sg_symbol_Hall '-C 2b 2'
_cod_database_code 1545777

loop_
_space_group_symop_id
_space_group_symop_operation_xyz
1 x,y,z
2 -x,1/2-y,z
3 x,-y,-z
4 -x,1/2+y,-z
5 -x,-y,-z
6 x,1/2+y,-z
7 -x,y,z
8 x,1/2-y,z
9 1/2+x,1/2+y,z
10 1/2-x,-y,z
11 1/2+x,1/2-y,-z
12 1/2-x,y,-z
13 1/2-x,1/2-y,-z
14 1/2+x,y,-z
15 1/2-x,1/2+y,z
16 1/2+x,-y,z

loop_
_atom_site_label
_atom_site_type_symbol
_atom_site_thermal_displace_type
_atom_site_fract_x
_atom_site_fract_y
_atom_site_fract_z
_atom_site_occupancy
_atom_site_U_iso_or_equiv
_atom_site_calc_flag
_atom_site_refinement_flags
_atom_site_disorder_assembly
_atom_site_disorder_group
Ba Ba Uiso 0.00000 0.25000 0.4416(2) 1.000 0.0122(5) . . . .
Zr Zr Uiso 0.25000 0.00000 0.00000 1.000 0.0143(8) . . . .
F1 F Uiso 0.00000 0.4300(10) 0.153(2) 1.000 0.020(5) . . . .
F2 F Uiso 0.3020(10) 0.3750(10) 0.2470(10) 1.000 0.026(3) . . . .

loop_
_geom_angle_atom_site_label_1
_geom_angle_atom_site_label_2
_geom_angle_atom_site_label_3
_geom_angle
_geom_angle_site_symmetry_1
_geom_angle_site_symmetry_2
_geom_angle_site_symmetry_3
_geom_angle_publ_flag
F1 Zr F1 62.2(3) 2_555 . 4_545 yes
F1 Zr F2 132.5(3) 2_555 . 6_545 yes
F1 Zr F2 70.4(3) 2_555 . 8_555 yes
F1 Zr F1 135.8(4) 2_555 . 9_545 yes
F1 Zr F1 138.5(4) 2_555 . 11_555 yes
F1 Zr F2 80.4(4) 2_555 . 13_555 yes
F1 Zr F2 79.9(4) 2_555 . 15_545 yes
F1 Zr F2 70.4(3) 4_545 . 6_545 yes
F1 Zr F2 132.5(3) 4_545 . 8_555 yes
F1 Zr F1 138.5(4) 4_545 . 9_545 yes
F1 Zr F1 135.8(4) 4_545 . 11_555 yes
F1 Zr F2 79.9(4) 4_545 . 13_555 yes
F1 Zr F2 80.4(4) 4_545 . 15_545 yes
F2 Zr F2 157.0(3) 6_545 . 8_555 yes
F1 Zr F2 80.4(4) 9_545 . 6_545 yes
F1 Zr F2 79.9(4) 11_555 . 6_545 yes
F2 Zr F2 94.6(3) 6_545 . 13_555 yes
F2 Zr F2 90.0(4) 6_545 . 15_545 yes
F1 Zr F2 79.9(4) 9_545 . 8_555 yes
F1 Zr F2 80.4(4) 11_555 . 8_555 yes
F2 Zr F2 90.0(4) 8_555 . 13_555 yes
F2 Zr F2 94.6(3) 8_555 . 15_545 yes
F1 Zr F1 62.2(3) 9_545 . 11_555 yes
F1 Zr F2 132.5(3) 9_545 . 13_555 yes
F1 Zr F2 70.4(3) 9_545 . 15_545 yes
F1 Zr F2 70.4(3) 11_555 . 13_555 yes
F1 Zr F2 132.5(3) 11_555 . 15_545 yes
F2 Zr F2 157.0(3) 13_555 . 15_545 yes
Zr F1 Zr 117.8(5) 2_555 . 6_555 yes

loop_
_geom_bond_atom_site_label_1
_geom_bond_atom_site_label_2
_geom_bond_distance
_geom_bond_site_symmetry_1
_geom_bond_site_symmetry_2
_geom_bond_publ_flag
Zr F1 2.243(6) . 2_555 yes
Zr F1 2.243(6) . 4_545 yes
Zr F2 2.007(9) . 6_545 yes
Zr F2 2.007(9) . 8_555 yes
Zr F1 2.243(6) . 9_545 yes
Zr F1 2.243(6) . 11_555 yes
Zr F2 2.007(9) . 13_555 yes
Zr F2 2.007(9) . 15_545 yes
